data_1527780
loop_
_publ_author_name
'Mattes, R.'
'Mennemann, K.'

_publ_section_title
;
 Die Kristallstrukturen von K3 H (W2 O4 F6) und (N H4)5 (W3 O4 F9) (N H4)
 F (H2 O)
;
_journal_name_full 'Zeitschrift fuer Anorganische und Allgemeine Chemie'
_journal_page_first 175
_journal_page_last 182
_journal_volume 437
_journal_year 1977
_chemical_formula_sum 'K3 W2'
_chemical_name_systematic 'K3 H (W2 O4 F6)'
_space_group_IT_number 15
_symmetry_space_group_name_Hall '-C 2yc'
_symmetry_space_group_name_H-M 'C 1 2/c 1'
_cell_angle_alpha 90
_cell_angle_beta 138.2
_cell_angle_gamma 90
_cell_formula_units_Z 4
_cell_length_a 15.14
_cell_length_b 11.88
_cell_length_c 8.34
_cell_volume 999.838
_citation_journal_id_ASTM ZAACAB
_cod_data_source_file Mattes_ZAACAB_1977_947.cif
_cod_data_source_block K3W2
_cod_original_cell_volume 999.8382
_cod_database_code 1527780

loop_
_symmetry_equiv_pos_as_xyz
x,y,z
-x,y,-z+1/2
-x,-y,-z
x,-y,z-1/2
x+1/2,y+1/2,z
-x+1/2,y+1/2,-z+1/2
-x+1/2,-y+1/2,-z
x+1/2,-y+1/2,z-1/2

loop_
_atom_site_label
_atom_site_type_symbol
_atom_site_fract_x
_atom_site_fract_y
_atom_site_fract_z
_atom_site_occupancy
_atom_site_U_iso_or_equiv
W1 W+5 0.2353 0.1949 0.3453 1 0.0
K1 K+1 0.5 0 0.5 1 0.0
K2 K+1 0.3486 0.3918 0.1938 1 0.0
